data_1564337
loop_
_publ_author_name
'Takeuchi, Takumi'
'Shishido, Ryosuke'
'Kubota, Koji'
'Ito, Hajime'

_publ_section_title
;
 Synthesis of hydrosilylboronates via the monoborylation of a
 dihydrosilane Si--H bond and their application for the generation of
 dialkylhydrosilyl anions
;
_journal_name_full 'Chemical Science'
_journal_paper_doi 10.1039/D1SC01440D
_journal_year 2021
_chemical_formula_moiety 'C8 H19 B Si, 2(C3 H6 O)'
_chemical_formula_sum 'C14 H31 B O2 Si'
_chemical_formula_weight 270.29
_space_group_crystal_system orthorhombic
_space_group_IT_number 62
_space_group_name_Hall '-P 2ac 2n'
_space_group_name_H-M_alt 'P n m a'
_atom_sites_solution_hydrogens geom
_atom_sites_solution_primary dual
_audit_creation_date 2020-11-26
_audit_creation_method
;
Olex2 1.2
(compiled 2018.05.29 svn.r3508 for OlexSys, GUI svn.r5506)
;
_audit_update_record
;
2021-02-25 deposited with the CCDC.	2021-08-03 downloaded from the CCDC.
;
_cell_angle_alpha 90
_cell_angle_beta 90
_cell_angle_gamma 90
_cell_formula_units_Z 4
_cell_length_a 12.7304(6)
_cell_length_b 14.6636(6)
_cell_length_c 9.7331(4)
_cell_measurement_reflns_used 7744
_cell_measurement_temperature 173
_cell_measurement_theta_max 29.4210
_cell_measurement_theta_min 2.7110
_cell_volume 1816.91(14)
_computing_cell_refinement 'CrysAlisPro 1.171.40.45a (Rigaku OD, 2019)'
_computing_data_collection 'CrysAlisPro 1.171.40.45a (Rigaku OD, 2019)'
_computing_data_reduction 'CrysAlisPro 1.171.40.45a (Rigaku OD, 2019)'
_computing_molecular_graphics 'Olex2 (Dolomanov et al., 2009)'
_computing_publication_material 'Olex2 (Dolomanov et al., 2009)'
_computing_structure_refinement 'ShelXL (Sheldrick, 2015)'
_computing_structure_solution 'ShelXT (Sheldrick, 2015)'
_diffrn_ambient_temperature 173
_diffrn_detector 'PLATUS 200K area detector'
_diffrn_detector_area_resol_mean 5.811
_diffrn_detector_type 'HPC area detector'
_diffrn_measured_fraction_theta_full 0.999
_diffrn_measured_fraction_theta_max 0.915
_diffrn_measurement_details
;
List of Runs (angles in degrees, time in seconds):

  # Type    Start    End  Width  t~exp~   \w     \q     \k     \f   Frames
#--------------------------------------------------------------------------
  1  \w    -71.00  56.00   0.50   70.19    --   -1.80  29.00-180.00  254
  2  \w     62.00  88.00   0.50   70.19    --   -1.80  29.00-180.00   52
  3  \w    -65.00  22.00   0.50   70.19    --    1.80  60.00 -30.00  174
  4  \w     20.00  67.00   0.50   70.19    --    1.80  29.00 -90.00   94
  5  \w    -88.00  17.00   0.50   70.19    --    1.80  29.00 -90.00  210
;
_diffrn_measurement_device 'four-circle diffractometer'
_diffrn_measurement_device_type 'Rigaku XtaLAB P200'
_diffrn_measurement_method '\w scans'
_diffrn_orient_matrix_type 'CrysAlisPro convention (1999,Acta A55,543-557)'
_diffrn_orient_matrix_UB_11 0.0018029000
_diffrn_orient_matrix_UB_12 0.0284876000
_diffrn_orient_matrix_UB_13 -0.0415851000
_diffrn_orient_matrix_UB_21 0.0353066000
_diffrn_orient_matrix_UB_22 -0.0422501000
_diffrn_orient_matrix_UB_23 -0.0210999000
_diffrn_orient_matrix_UB_31 -0.0637256000
_diffrn_orient_matrix_UB_32 -0.0225686000
_diffrn_orient_matrix_UB_33 -0.0128096000
_diffrn_radiation_monochromator 'multi-layer mirror optics'
_diffrn_radiation_probe x-ray
_diffrn_radiation_type MoK\a
_diffrn_radiation_wavelength 0.71073
_diffrn_reflns_av_R_equivalents 0.0841
_diffrn_reflns_av_unetI/netI 0.0524
_diffrn_reflns_Laue_measured_fraction_full 0.999
_diffrn_reflns_Laue_measured_fraction_max 0.915
_diffrn_reflns_limit_h_max 16
_diffrn_reflns_limit_h_min -15
_diffrn_reflns_limit_k_max 19
_diffrn_reflns_limit_k_min -19
_diffrn_reflns_limit_l_max 12
_diffrn_reflns_limit_l_min -12
_diffrn_reflns_number 25184
_diffrn_reflns_point_group_measured_fraction_full 0.999
_diffrn_reflns_point_group_measured_fraction_max 0.915
_diffrn_reflns_theta_full 25.242
_diffrn_reflns_theta_max 29.209
_diffrn_reflns_theta_min 2.634
_diffrn_source 'rotating anode X-ray generator'
_diffrn_source_type micromax007
_exptl_absorpt_coefficient_mu 0.124
_exptl_absorpt_correction_T_max 1.00000
_exptl_absorpt_correction_T_min 0.62825
_exptl_absorpt_correction_type multi-scan
_exptl_absorpt_process_details
;
CrysAlisPro 1.171.40.45a (Rigaku Oxford Diffraction, 2019)
Empirical absorption correction using spherical harmonics,
 implemented in SCALE3 ABSPACK scaling algorithm.
;
_exptl_crystal_density_diffrn 0.988
_exptl_crystal_description plate
_exptl_crystal_F_000 600
_exptl_crystal_size_max 0.3
_exptl_crystal_size_mid 0.3
_exptl_crystal_size_min 0.02
_refine_diff_density_max 0.269
_refine_diff_density_min -0.593
_refine_diff_density_rms 0.057
_refine_ls_extinction_method none
_refine_ls_goodness_of_fit_ref 1.043
_refine_ls_hydrogen_treatment constr
_refine_ls_matrix_type full
_refine_ls_number_parameters 236
_refine_ls_number_reflns 2333
_refine_ls_number_restraints 449
_refine_ls_restrained_S_all 0.975
_refine_ls_R_factor_all 0.0948
_refine_ls_R_factor_gt 0.0772
_refine_ls_shift/su_max 0.005
_refine_ls_shift/su_mean 0.001
_refine_ls_structure_factor_coef Fsqd
_refine_ls_weighting_details 'w=1/[\s^2^(Fo^2^)+(0.1862P)^2^+0.1943P] where P=(Fo^2^+2Fc^2^)/3'
_refine_ls_weighting_scheme calc
_refine_ls_wR_factor_gt 0.2346
_refine_ls_wR_factor_ref 0.2568
_reflns_Friedel_coverage 0.000
_reflns_number_gt 1771
_reflns_number_total 2333
_reflns_threshold_expression 'I > 2\s(I)'
_cod_data_source_file d1sc01440d2.cif
_cod_data_source_block t4
_cod_database_code 1564337
_shelx_shelxl_version_number 2018/1
_chemical_oxdiff_formula 'Si C H O B'
_shelx_space_group_comment
;
The symmetry employed for this shelxl refinement is uniquely defined
by the following loop, which should always be used as a source of
symmetry information in preference to the above space-group names.
They are only intended as comments.
;
_shelx_estimated_absorpt_t_max 0.998
_shelx_estimated_absorpt_t_min 0.964
_reflns_odcompleteness_completeness 99.77
_reflns_odcompleteness_iscentric 1
_reflns_odcompleteness_theta 26.32
_olex2_refinement_description
;
1. Fixed Uiso
 At 1.2 times of:
  All Si(H) groups
 At 1.5 times of:
  All C(H,H,H) groups
2. Rigid bond restraints
 Si01, Si02, C003, C003, C10, C10, C005, C005, B1, O007, O007, O008, O008,
 C009, C009, C00A, C00A, C00B, C00B, C00C, C00C, C00D, C00D, C00E, C00E, C00F,
 C00F, C2, C2, C1, C1, B2
 with sigma for 1-2 distances of 0.01 and sigma for 1-3 distances of 0.01
 O1, Si01, Si02, C003, B1, C00E, B2, C00A, C10, C009, C00F, O007, O008, O0,
 C005, C2, C00D, C1, C00C, C00B
 with sigma for 1-2 distances of 0.01 and sigma for 1-3 distances of 0.01
 O1, Si01, C003, B1, Si02, C10, C009, C00A, C00E, C00F, O007, O008, B2, C005,
 C2, O0, C00D, C00C, C1, C00B, C2A, C4, C0, C1A, C5, C3
 with sigma for 1-2 distances of 0.01 and sigma for 1-3 distances of 0.01
 C005, B1, O007, O008, C00B, C00C, C00D, C2, C1, B2, O0, O1, C3, C4, C0, C1A,
 C2A, C5
 with sigma for 1-2 distances of 0.01 and sigma for 1-3 distances of 0.01
3. Uiso/Uaniso restraints and constraints
Si01 \\sim Si02 \\sim C003 \\sim C003 \\sim C10 \\sim C10 \\sim C005 \\sim C005
\\sim B1 \\sim O007 \\sim O007 \\sim O008 \\sim O008 \\sim C009 \\sim C009
\\sim C00A \\sim C00A \\sim C00B \\sim C00B \\sim C00C \\sim C00C \\sim C00D
\\sim C00D \\sim C00E \\sim C00E \\sim C00F \\sim C00F \\sim C2 \\sim C2 \\sim
C1 \\sim C1 \\sim B2: within 1.7A with sigma of 0.04 and sigma for terminal
atoms of 0.08
O1 \\sim Si01 \\sim Si02 \\sim C003 \\sim B1 \\sim C00E \\sim B2 \\sim C00A
\\sim C10 \\sim C009 \\sim C00F \\sim O007 \\sim O008 \\sim O0 \\sim C005 \\sim
C2 \\sim C00D \\sim C1 \\sim C00C \\sim C00B: within 1.7A with sigma of 0.04
and sigma for terminal atoms of 0.08
O1 \\sim Si01 \\sim C003 \\sim B1 \\sim Si02 \\sim C10 \\sim C009 \\sim C00A
\\sim C00E \\sim C00F \\sim O007 \\sim O008 \\sim B2 \\sim C005 \\sim C2 \\sim
O0 \\sim C00D \\sim C00C \\sim C1 \\sim C00B \\sim C2A \\sim C4 \\sim C0 \\sim
C1A \\sim C5 \\sim C3: within 1.7A with sigma of 0.04 and sigma for terminal
atoms of 0.08
C005 \\sim B1 \\sim O007 \\sim O008 \\sim C00B \\sim C00C \\sim C00D \\sim C2
\\sim C1 \\sim B2 \\sim O0 \\sim O1 \\sim C3 \\sim C4 \\sim C0 \\sim C1A \\sim
C2A \\sim C5: within 1.7A with sigma of 0.04 and sigma for terminal atoms of
0.08
4. Others
 Fixed Sof: Si01(0.25) H01(0.25) Si02(0.25) H02(0.25) C005(0.25) B1(0.25)
 O007(0.25) O008(0.25) C009(0.5) H00A(0.5) H00B(0.5) H00C(0.5) C00A(0.5)
 H00D(0.5) H00E(0.5) H00F(0.5) C00B(0.25) H00P(0.25) H00Q(0.25) H00R(0.25)
 C00C(0.25) H00M(0.25) H00N(0.25) H00O(0.25) C00D(0.25) H00S(0.25) H00T(0.25)
 H00U(0.25) C00E(0.5) H00G(0.5) H00H(0.5) H00I(0.5) C00F(0.5) H00J(0.5)
 H00K(0.5) H00L(0.5) C2(0.25) C1(0.25) H1A(0.25) H1B(0.25) H1C(0.25) B2(0.25)
 O0(0.25) O1(0.25) C3(0.25) H3A(0.25) H3B(0.25) H3C(0.25) C4(0.25) H4A(0.25)
 H4B(0.25) H4C(0.25) C0(0.25) C1A(0.25) H1AA(0.25) H1AB(0.25) H1AC(0.25)
 C2A(0.25) C5(0.25) H5A(0.25) H5B(0.25) H5C(0.25)
5.a Ternary CH refined with riding coordinates:
 Si01(H01), Si02(H02)
5.b Idealised Me refined as rotating group:
 C10(H10A,H10B,H10C), C009(H00A,H00B,H00C), C00A(H00D,H00E,H00F), C00B(H00P,
 H00Q,H00R), C00C(H00M,H00N,H00O), C00D(H00S,H00T,H00U), C00E(H00G,H00H,H00I),
 C00F(H00J,H00K,H00L), C1(H1A,H1B,H1C), C3(H3A,H3B,H3C), C4(H4A,H4B,H4C),
 C1A(H1AA,H1AB,H1AC), C5(H5A,H5B,H5C)
;
_olex2_submission_special_instructions 'No special instructions were received'
_oxdiff_exptl_absorpt_empirical_details
;
Empirical correction (ABSPACK) includes:
- Absorption correction using spherical harmonics
- Frame scaling
;
_oxdiff_exptl_absorpt_empirical_full_max 2.289
_oxdiff_exptl_absorpt_empirical_full_min 0.540

loop_
_space_group_symop_operation_xyz
'x, y, z'
'-x+1/2, -y, z+1/2'
'-x, y+1/2, -z'
'x+1/2, -y+1/2, -z+1/2'
'-x, -y, -z'
'x-1/2, y, -z-1/2'
'x, -y-1/2, z'
'-x-1/2, y-1/2, z-1/2'

loop_
_atom_site_label
_atom_site_type_symbol
_atom_site_fract_x
_atom_site_fract_y
_atom_site_fract_z
_atom_site_U_iso_or_equiv
_atom_site_adp_type
_atom_site_occupancy
_atom_site_site_symmetry_order
_atom_site_calc_flag
_atom_site_refinement_flags_posn
_atom_site_refinement_flags_adp
_atom_site_refinement_flags_occupancy
_atom_site_disorder_assembly
_atom_site_disorder_group
Si01 Si 0.68712(8) 0.250000 0.67708(10) 0.0348(4) Uani 0.5 2 d S TU P A 1
H01 H 0.630261 0.250000 0.747965 0.042 Uiso 0.5 2 calc RS T P A 1
Si02 Si 0.75673(10) 0.250000 0.60499(14) 0.0530(4) Uani 0.5 2 d S TU P A 2
H02 H 0.826045 0.250000 0.556657 0.064 Uiso 0.5 2 calc RS T P A 2
C003 C 0.75539(17) 0.36141(13) 0.6991(2) 0.0596(5) Uani 1 1 d . U . . .
C10 C 0.8193(3) 0.3682(2) 0.8305(3) 0.0933(9) Uani 1 1 d . U . . .
H10A H 0.780209 0.339918 0.906153 0.140 Uiso 1 1 calc GR . . . .
H10B H 0.832418 0.432456 0.851978 0.140 Uiso 1 1 calc GR . . . .
H10C H 0.886392 0.336460 0.818294 0.140 Uiso 1 1 calc GR . . . .
C005 C 0.547(2) 0.1950(19) 0.269(3) 0.050(4) Uani 0.25 1 d . U . B -3
B1 B 0.6106(6) 0.250000 0.4938(7) 0.0398(14) Uani 0.5 2 d S TU P A 1
O007 O 0.6520(11) 0.2028(10) 0.3823(12) 0.067(3) Uani 0.25 1 d . U . B -3
O008 O 0.5222(6) 0.2094(8) 0.4708(10) 0.0575(19) Uani 0.25 1 d . U . A -2
C009 C 0.6809(4) 0.4379(3) 0.6875(6) 0.0765(13) Uani 0.5 1 d . U . A 1
H00A H 0.647875 0.436916 0.596592 0.115 Uiso 0.5 1 calc GR . . A 1
H00B H 0.718613 0.495649 0.699765 0.115 Uiso 0.5 1 calc GR . . A 1
H00C H 0.626742 0.432178 0.758517 0.115 Uiso 0.5 1 calc GR . . A 1
C00A C 0.8438(4) 0.3746(3) 0.5840(5) 0.0775(13) Uani 0.5 1 d . U . A 1
H00D H 0.897467 0.327184 0.594267 0.116 Uiso 0.5 1 calc GR . . A 1
H00E H 0.876414 0.434778 0.594652 0.116 Uiso 0.5 1 calc GR . . A 1
H00F H 0.811793 0.370058 0.492752 0.116 Uiso 0.5 1 calc GR . . A 1
C00B C 0.3925(15) 0.2152(17) 0.3059(18) 0.058(3) Uani 0.25 1 d . U . A -2
H00P H 0.364820 0.164519 0.360709 0.087 Uiso 0.25 1 calc GR . . A -2
H00Q H 0.370438 0.207960 0.210054 0.087 Uiso 0.25 1 calc GR . . A -2
H00R H 0.365377 0.272944 0.341985 0.087 Uiso 0.25 1 calc GR . . A -2
C00C C 0.6050(12) 0.2025(15) 0.1369(13) 0.073(4) Uani 0.25 1 d . U . B -3
H00M H 0.657264 0.251366 0.143499 0.109 Uiso 0.25 1 calc GR . . B -3
H00N H 0.555340 0.216495 0.062861 0.109 Uiso 0.25 1 calc GR . . B -3
H00O H 0.640369 0.144643 0.117153 0.109 Uiso 0.25 1 calc GR . . B -3
C00D C 0.562(2) 0.134(2) 0.216(3) 0.100(8) Uani 0.25 1 d . U . A -2
H00S H 0.508933 0.115022 0.148864 0.149 Uiso 0.25 1 calc GR . . A -2
H00T H 0.580687 0.081362 0.273984 0.149 Uiso 0.25 1 calc GR . . A -2
H00U H 0.624395 0.156120 0.168717 0.149 Uiso 0.25 1 calc GR . . A -2
C00E C 0.6329(5) 0.3751(5) 0.7614(9) 0.121(2) Uani 0.5 1 d . U . A 2
H00G H 0.584771 0.389246 0.685696 0.182 Uiso 0.5 1 calc GR . . A 2
H00H H 0.632392 0.425359 0.827805 0.182 Uiso 0.5 1 calc GR . . A 2
H00I H 0.610298 0.318831 0.806797 0.182 Uiso 0.5 1 calc GR . . A 2
C00F C 0.7670(8) 0.4374(5) 0.6003(8) 0.135(3) Uani 0.5 1 d . U . A 2
H00J H 0.838590 0.437579 0.563335 0.202 Uiso 0.5 1 calc GR . . A 2
H00K H 0.753281 0.495354 0.647051 0.202 Uiso 0.5 1 calc GR . . A 2
H00L H 0.716713 0.429559 0.524897 0.202 Uiso 0.5 1 calc GR . . A 2
C2 C 0.513(2) 0.2153(18) 0.314(4) 0.053(4) Uani 0.25 1 d . U . A -2
C1 C 0.5041(19) 0.1158(11) 0.299(3) 0.072(5) Uani 0.25 1 d . U . B -3
H1A H 0.490135 0.112713 0.397705 0.108 Uiso 0.25 1 calc GR . . B -3
H1B H 0.551980 0.066434 0.272685 0.108 Uiso 0.25 1 calc GR . . B -3
H1C H 0.437903 0.109317 0.248234 0.108 Uiso 0.25 1 calc GR . . B -3
B2 B 0.6500(7) 0.250000 0.4491(12) 0.0516(15) Uani 0.5 2 d S TU P A 2
O0 O 0.5608(7) 0.2016(9) 0.4435(11) 0.073(3) Uani 0.25 1 d . U . A -1
O1 O 0.6457(14) 0.1848(9) 0.3520(13) 0.071(3) Uani 0.25 1 d . U . C -4
C3 C 0.595(2) 0.1818(17) 0.1074(17) 0.090(5) Uani 0.25 1 d . U . C -4
H3A H 0.650480 0.222167 0.074597 0.136 Uiso 0.25 1 calc GR . . C -4
H3B H 0.530932 0.191718 0.052665 0.136 Uiso 0.25 1 calc GR . . C -4
H3C H 0.617001 0.118149 0.098238 0.136 Uiso 0.25 1 calc GR . . C -4
C4 C 0.553(2) 0.1289(18) 0.254(3) 0.084(5) Uani 0.25 1 d . U . A -1
H4A H 0.531567 0.123844 0.157331 0.126 Uiso 0.25 1 calc GR . . A -1
H4B H 0.533770 0.073219 0.302964 0.126 Uiso 0.25 1 calc GR . . A -1
H4C H 0.629613 0.137292 0.258222 0.126 Uiso 0.25 1 calc GR . . A -1
C0 C 0.5688(16) 0.2047(19) 0.275(3) 0.054(4) Uani 0.25 1 d . U . C -4
C1A C 0.484(3) 0.114(2) 0.302(3) 0.117(9) Uani 0.25 1 d . U . C -4
H1AA H 0.524749 0.057296 0.309699 0.176 Uiso 0.25 1 calc GR . . C -4
H1AB H 0.435104 0.108954 0.224671 0.176 Uiso 0.25 1 calc GR . . C -4
H1AC H 0.444612 0.123876 0.387073 0.176 Uiso 0.25 1 calc GR . . C -4
C2A C 0.500(2) 0.209(2) 0.318(4) 0.063(4) Uani 0.25 1 d . U . A -1
C5 C 0.390(2) 0.197(2) 0.311(3) 0.111(9) Uani 0.25 1 d . U . A -1
H5A H 0.372704 0.132986 0.326079 0.167 Uiso 0.25 1 calc GR . . A -1
H5B H 0.364669 0.216448 0.220660 0.167 Uiso 0.25 1 calc GR . . A -1
H5C H 0.356032 0.234487 0.382427 0.167 Uiso 0.25 1 calc GR . . A -1

loop_
_atom_site_aniso_label
_atom_site_aniso_U_11
_atom_site_aniso_U_22
_atom_site_aniso_U_33
_atom_site_aniso_U_23
_atom_site_aniso_U_13
_atom_site_aniso_U_12
Si01 0.0310(6) 0.0423(6) 0.0312(6) 0.000 0.0017(4) 0.000
Si02 0.0425(7) 0.0662(9) 0.0503(8) 0.000 -0.0024(5) 0.000
C003 0.0733(12) 0.0510(9) 0.0544(11) -0.0034(7) -0.0106(8) -0.0044(8)
C10 0.112(2) 0.0842(16) 0.0836(17) -0.0069(12) -0.0367(15) -0.0213(14)
C005 0.047(11) 0.057(8) 0.045(6) 0.005(6) -0.017(6) -0.014(7)
B1 0.030(3) 0.046(3) 0.044(3) 0.000 0.004(2) 0.000
O007 0.052(4) 0.095(8) 0.054(5) -0.032(4) -0.031(4) 0.011(4)
O008 0.040(4) 0.079(4) 0.053(3) 0.014(3) -0.012(3) -0.017(3)
C009 0.083(3) 0.0459(19) 0.100(4) -0.008(2) -0.009(2) 0.0039(18)
C00A 0.088(3) 0.065(2) 0.079(3) -0.0077(19) 0.025(2) -0.033(2)
C00B 0.046(5) 0.085(6) 0.043(5) -0.004(4) 0.004(3) -0.024(4)
C00C 0.047(4) 0.133(12) 0.037(5) -0.026(5) 0.003(4) 0.017(5)
C00D 0.095(11) 0.092(12) 0.112(13) -0.039(10) -0.010(9) 0.037(9)
C00E 0.106(4) 0.117(5) 0.141(6) -0.057(4) 0.012(4) 0.026(4)
C00F 0.221(9) 0.069(3) 0.114(5) 0.022(3) -0.051(5) -0.042(5)
C2 0.039(7) 0.060(8) 0.059(6) -0.012(6) -0.012(5) 0.003(6)
C1 0.096(11) 0.037(5) 0.084(11) 0.002(6) -0.043(7) -0.017(6)
B2 0.042(4) 0.054(4) 0.059(5) 0.000 -0.019(3) 0.000
O0 0.068(7) 0.078(4) 0.073(6) 0.026(4) -0.028(5) -0.016(5)
O1 0.089(5) 0.057(4) 0.066(6) -0.021(4) -0.052(5) 0.015(4)
C3 0.106(11) 0.117(11) 0.048(6) -0.025(7) -0.001(6) 0.020(8)
C4 0.091(10) 0.061(9) 0.100(12) -0.012(7) -0.044(8) -0.026(7)
C0 0.028(6) 0.080(9) 0.053(5) -0.016(5) -0.016(5) 0.001(5)
C1A 0.159(16) 0.113(14) 0.079(11) -0.003(9) -0.021(10) -0.079(12)
C2A 0.065(9) 0.069(7) 0.054(6) 0.013(5) -0.009(7) -0.027(7)
C5 0.070(7) 0.17(2) 0.093(11) 0.039(11) -0.019(7) -0.032(10)

loop_
_atom_type_symbol
_atom_type_description
_atom_type_scat_dispersion_real
_atom_type_scat_dispersion_imag
_atom_type_scat_source
C C 0.0033 0.0016 'International Tables Vol C Tables 4.2.6.8 and 6.1.1.4'
H H 0.0000 0.0000 'International Tables Vol C Tables 4.2.6.8 and 6.1.1.4'
B B 0.0013 0.0007 'International Tables Vol C Tables 4.2.6.8 and 6.1.1.4'
O O 0.0106 0.0060 'International Tables Vol C Tables 4.2.6.8 and 6.1.1.4'
Si Si 0.0817 0.0704 'International Tables Vol C Tables 4.2.6.8 and 6.1.1.4'

loop_
_geom_angle_atom_site_label_1
_geom_angle_atom_site_label_2
_geom_angle_atom_site_label_3
_geom_angle
_geom_angle_site_symmetry_1
_geom_angle_site_symmetry_3
_geom_angle_publ_flag
C003 Si01 H01 105.0 7_565 . ?
C003 Si01 H01 105.0 . . ?
C003 Si01 C003 122.57(14) . 7_565 ?
C003 Si01 B1 108.93(11) . . ?
C003 Si01 B1 108.93(11) 7_565 . ?
B1 Si01 H01 105.0 . . ?
C003 Si02 H02 103.8 7_565 . ?
C003 Si02 H02 103.8 . . ?
C003 Si02 C003 121.46(14) . 7_565 ?
C003 Si02 B2 110.99(14) . . ?
C003 Si02 B2 110.99(15) 7_565 . ?
B2 Si02 H02 103.8 . . ?
C10 C003 Si01 113.80(16) . . ?
C10 C003 Si02 117.62(17) . . ?
C10 C003 C00A 101.8(3) . . ?
C10 C003 C00E 100.6(3) . . ?
C009 C003 Si01 111.0(2) . . ?
C009 C003 C10 111.0(3) . . ?
C009 C003 C00A 107.9(3) . . ?
C00A C003 Si01 110.75(19) . . ?
C00E C003 Si02 106.8(3) . . ?
C00F C003 Si02 109.8(3) . . ?
C00F C003 C10 116.4(3) . . ?
C00F C003 C00E 103.7(6) . . ?
C003 C10 H10A 109.5 . . ?
C003 C10 H10B 109.5 . . ?
C003 C10 H10C 109.5 . . ?
H10A C10 H10B 109.5 . . ?
H10A C10 H10C 109.5 . . ?
H10B C10 H10C 109.5 . . ?
C00C C005 O007 99.6(16) . . ?
C1 C005 O007 103.8(16) . . ?
C1 C005 C00C 118(3) . . ?
O0 B1 Si01 133.3(7) . . ?
C2 O008 B2 85.9(11) . . ?
C003 C009 H00A 109.5 . . ?
C003 C009 H00B 109.5 . . ?
C003 C009 H00C 109.5 . . ?
H00A C009 H00B 109.5 . . ?
H00A C009 H00C 109.5 . . ?
H00B C009 H00C 109.5 . . ?
C003 C00A H00D 109.5 . . ?
C003 C00A H00E 109.5 . . ?
C003 C00A H00F 109.5 . . ?
H00D C00A H00E 109.5 . . ?
H00D C00A H00F 109.5 . . ?
H00E C00A H00F 109.5 . . ?
H00P C00B H00Q 109.5 . . ?
H00P C00B H00R 109.5 . . ?
H00Q C00B H00R 109.5 . . ?
C2 C00B H00P 109.5 . . ?
C2 C00B H00Q 109.5 . . ?
C2 C00B H00R 109.5 . . ?
C005 C00C H00M 109.5 . . ?
C005 C00C H00N 109.5 . . ?
C005 C00C H00O 109.5 . . ?
H00M C00C H00N 109.5 . . ?
H00M C00C H00O 109.5 . . ?
H00N C00C H00O 109.5 . . ?
H00S C00D H00T 109.5 . . ?
H00S C00D H00U 109.5 . . ?
H00T C00D H00U 109.5 . . ?
C2 C00D H00S 109.5 . . ?
C2 C00D H00T 109.5 . . ?
C2 C00D H00U 109.5 . . ?
C003 C00E H00G 109.5 . . ?
C003 C00E H00H 109.5 . . ?
C003 C00E H00I 109.5 . . ?
H00G C00E H00H 109.5 . . ?
H00G C00E H00I 109.5 . . ?
H00H C00E H00I 109.5 . . ?
C003 C00F H00J 109.5 . . ?
C003 C00F H00K 109.5 . . ?
C003 C00F H00L 109.5 . . ?
H00J C00F H00K 109.5 . . ?
H00J C00F H00L 109.5 . . ?
H00K C00F H00L 109.5 . . ?
O008 C2 C00B 97.0(19) . . ?
O008 C2 C00D 120(2) . . ?
C00B C2 C00D 110(2) . . ?
C005 C1 H1A 109.5 . . ?
C005 C1 H1B 109.5 . . ?
C005 C1 H1C 109.5 . . ?
H1A C1 H1B 109.5 . . ?
H1A C1 H1C 109.5 . . ?
H1B C1 H1C 109.5 . . ?
O008 B2 Si02 122.1(7) . . ?
B1 O0 C2A 130.6(16) . . ?
H3A C3 H3B 109.5 . . ?
H3A C3 H3C 109.5 . . ?
H3B C3 H3C 109.5 . . ?
C0 C3 H3A 109.5 . . ?
C0 C3 H3B 109.5 . . ?
C0 C3 H3C 109.5 . . ?
H4A C4 H4B 109.5 . . ?
H4A C4 H4C 109.5 . . ?
H4B C4 H4C 109.5 . . ?
C2A C4 H4A 109.5 . . ?
C2A C4 H4B 109.5 . . ?
C2A C4 H4C 109.5 . . ?
O1 C0 C3 112(2) . . ?
O1 C0 C1A 102(2) . . ?
C3 C0 C1A 96.6(19) . . ?
C0 C1A H1AA 109.5 . . ?
C0 C1A H1AB 109.5 . . ?
C0 C1A H1AC 109.5 . . ?
H1AA C1A H1AB 109.5 . . ?
H1AA C1A H1AC 109.5 . . ?
H1AB C1A H1AC 109.5 . . ?
O0 C2A C4 93(2) . . ?
C5 C2A O0 124(3) . . ?
C5 C2A C4 109(3) . . ?
C2A C5 H5A 109.5 . . ?
C2A C5 H5B 109.5 . . ?
C2A C5 H5C 109.5 . . ?
H5A C5 H5B 109.5 . . ?
H5A C5 H5C 109.5 . . ?
H5B C5 H5C 109.5 . . ?

loop_
_geom_bond_atom_site_label_1
_geom_bond_atom_site_label_2
_geom_bond_distance
_geom_bond_site_symmetry_2
_geom_bond_publ_flag
Si01 H01 1.0000 . ?
Si01 C003 1.8628(19) 7_565 ?
Si01 C003 1.8628(19) . ?
Si01 B1 2.033(7) . ?
Si02 H02 1.0000 . ?
Si02 C003 1.873(2) . ?
Si02 C003 1.873(2) 7_565 ?
Si02 B2 2.036(7) . ?
C003 C10 1.520(3) . ?
C003 C009 1.473(5) . ?
C003 C00A 1.600(5) . ?
C003 C00E 1.685(7) . ?
C003 C00F 1.479(6) . ?
C10 H10A 0.9800 . ?
C10 H10B 0.9800 . ?
C10 H10C 0.9800 . ?
C005 O007 1.73(3) . ?
C005 C00C 1.48(4) . ?
C005 C1 1.32(3) . ?
B1 O0 1.070(13) . ?
O008 C2 1.54(4) . ?
O008 B2 1.746(13) . ?
C009 H00A 0.9800 . ?
C009 H00B 0.9800 . ?
C009 H00C 0.9800 . ?
C00A H00D 0.9800 . ?
C00A H00E 0.9800 . ?
C00A H00F 0.9800 . ?
C00B H00P 0.9800 . ?
C00B H00Q 0.9800 . ?
C00B H00R 0.9800 . ?
C00B C2 1.54(3) . ?
C00C H00M 0.9800 . ?
C00C H00N 0.9800 . ?
C00C H00O 0.9800 . ?
C00D H00S 0.9800 . ?
C00D H00T 0.9800 . ?
C00D H00U 0.9800 . ?
C00D C2 1.64(4) . ?
C00E H00G 0.9800 . ?
C00E H00H 0.9800 . ?
C00E H00I 0.9800 . ?
C00F H00J 0.9800 . ?
C00F H00K 0.9800 . ?
C00F H00L 0.9800 . ?
C1 H1A 0.9800 . ?
C1 H1B 0.9800 . ?
C1 H1C 0.9800 . ?
O0 C2A 1.45(4) . ?
O1 C0 1.27(3) . ?
C3 H3A 0.9800 . ?
C3 H3B 0.9800 . ?
C3 H3C 0.9800 . ?
C3 C0 1.69(4) . ?
C4 H4A 0.9800 . ?
C4 H4B 0.9800 . ?
C4 H4C 0.9800 . ?
C4 C2A 1.50(5) . ?
C0 C1A 1.74(4) . ?
C1A H1AA 0.9800 . ?
C1A H1AB 0.9800 . ?
C1A H1AC 0.9800 . ?
C2A C5 1.41(4) . ?
C5 H5A 0.9800 . ?
C5 H5B 0.9800 . ?
C5 H5C 0.9800 . ?

loop_
_geom_torsion_atom_site_label_1
_geom_torsion_atom_site_label_2
_geom_torsion_atom_site_label_3
_geom_torsion_atom_site_label_4
_geom_torsion
_geom_torsion_site_symmetry_1
_geom_torsion_site_symmetry_2
_geom_torsion_site_symmetry_3
_geom_torsion_site_symmetry_4
_geom_torsion_publ_flag
Si01 B1 O0 C2A 173(2) . . . . ?
C003 Si01 C003 C10 -48.9(3) 7_565 . . . ?
C003 Si01 C003 C009 -175.1(2) 7_565 . . . ?
C003 Si01 C003 C00A 65.0(3) 7_565 . . . ?
C003 Si02 C003 C10 38.4(3) 7_565 . . . ?
C003 Si02 C003 C00E -73.6(4) 7_565 . . . ?
C003 Si02 C003 C00F 174.7(4) 7_565 . . . ?
B1 Si01 C003 C10 -177.7(3) . . . . ?
B1 Si01 C003 C009 56.1(3) . . . . ?
B1 Si01 C003 C00A -63.7(3) . . . . ?
B1 O0 C2A C4 123(2) . . . . ?
B1 O0 C2A C5 -121(3) . . . . ?
C2 O008 B2 Si02 -168.8(10) . . . . ?
B2 Si02 C003 C10 171.6(4) . . . . ?
B2 Si02 C003 C00E 59.6(5) . . . . ?
B2 Si02 C003 C00F -52.2(6) . . . . ?
B2 O008 C2 C00B -160.7(15) . . . . ?
B2 O008 C2 C00D 81(2) . . . . ?
